data_7235054
loop_
_publ_author_name
'Yujian Zhang'
'Moge Qile'
'Jingwei Sun'
'Minhong Xu'
'Kai Wang'
'Feng Cao'
'Weijun Li'
'Qingbao Song'
'Bo Zou'
'Cheng Zhang'

_publ_section_title
;
 Ratiometric pressure sensors based on cyano-substituted oligo(p-phenylene
 vinylene) derivatives in the hybridized local and charge-transfer excited
 state
;
_journal_name_full 'Journal of Materials Chemistry C'
_journal_page_first 9954
_journal_page_last 9960
_journal_paper_doi 10.1039/C6TC03157A
_journal_volume 4
_journal_year 2016
_chemical_formula_sum 'C33 H23 F N2'
_chemical_formula_weight 466.53
_space_group_IT_number 14
_space_group_name_Hall '-P 2ybc'
_space_group_name_H-M_alt 'P 1 21/c 1'
_symmetry_cell_setting monoclinic
_symmetry_space_group_name_H-M 'P 1 21/c 1'
_atom_sites_solution_hydrogens geom
_atom_sites_solution_primary direct
_atom_sites_solution_secondary difmap
_cell_angle_alpha 90.00
_cell_angle_beta 93.450(5)
_cell_angle_gamma 90.00
_cell_formula_units_Z 4
_cell_length_a 26.426(7)
_cell_length_b 6.8665(17)
_cell_length_c 13.432(4)
_cell_measurement_reflns_used 2206
_cell_measurement_temperature 296(2)
_cell_measurement_theta_max 22.13
_cell_measurement_theta_min 3.04
_cell_volume 2432.9(11)
_computing_cell_refinement 'Bruker SAINT'
_computing_data_collection 'Bruker APEX2'
_computing_data_reduction 'Bruker SAINT'
_computing_molecular_graphics 'Bruker SHELXTL'
_computing_publication_material 'Bruker SHELXTL'
_computing_structure_refinement 'SHELXL-97 (Sheldrick, 2008)'
_computing_structure_solution 'SHELXS-97 (Sheldrick, 2008)'
_diffrn_ambient_temperature 296(2)
_diffrn_measured_fraction_theta_full 0.996
_diffrn_measured_fraction_theta_max 0.996
_diffrn_measurement_device_type 'Bruker APEX-II CCD'
_diffrn_measurement_method '\f and \w scans'
_diffrn_radiation_monochromator graphite
_diffrn_radiation_source 'fine-focus sealed tube'
_diffrn_radiation_type MoK\a
_diffrn_radiation_wavelength 0.71073
_diffrn_reflns_av_R_equivalents 0.0365
_diffrn_reflns_av_sigmaI/netI 0.0395
_diffrn_reflns_limit_h_max 31
_diffrn_reflns_limit_h_min -28
_diffrn_reflns_limit_k_max 8
_diffrn_reflns_limit_k_min -8
_diffrn_reflns_limit_l_max 15
_diffrn_reflns_limit_l_min -14
_diffrn_reflns_number 11708
_diffrn_reflns_theta_full 25.00
_diffrn_reflns_theta_max 25.00
_diffrn_reflns_theta_min 2.32
_exptl_absorpt_coefficient_mu 0.080
_exptl_absorpt_correction_T_max 0.9921
_exptl_absorpt_correction_T_min 0.9874
_exptl_absorpt_correction_type multi-scan
_exptl_absorpt_process_details SADABS
_exptl_crystal_colour yellow
_exptl_crystal_density_diffrn 1.274
_exptl_crystal_density_method 'not measured'
_exptl_crystal_F_000 976
_exptl_crystal_size_max 0.16
_exptl_crystal_size_mid 0.13
_exptl_crystal_size_min 0.10
_refine_diff_density_max 0.161
_refine_diff_density_min -0.151
_refine_diff_density_rms 0.038
_refine_ls_extinction_coef 0.0087(10)
_refine_ls_extinction_expression Fc^*^=kFc[1+0.001xFc^2^\l^3^/sin(2\q)]^-1/4^
_refine_ls_extinction_method SHELXL
_refine_ls_goodness_of_fit_ref 1.004
_refine_ls_hydrogen_treatment constr
_refine_ls_matrix_type full
_refine_ls_number_parameters 326
_refine_ls_number_reflns 4251
_refine_ls_number_restraints 1
_refine_ls_restrained_S_all 1.004
_refine_ls_R_factor_all 0.0785
_refine_ls_R_factor_gt 0.0451
_refine_ls_shift/su_max 0.000
_refine_ls_shift/su_mean 0.000
_refine_ls_structure_factor_coef Fsqd
_refine_ls_weighting_details 'calc w=1/[\s^2^(Fo^2^)+(0.0646P)^2^+0.0000P] where P=(Fo^2^+2Fc^2^)/3'
_refine_ls_weighting_scheme calc
_refine_ls_wR_factor_gt 0.1091
_refine_ls_wR_factor_ref 0.1230
_reflns_number_gt 2733
_reflns_number_total 4251
_reflns_threshold_expression >2sigma(I)
_cod_data_source_file J-Mater-Chem-C-2016-4-9954.cif
_cod_data_source_block a
_cod_depositor_comments
;
The following automatic conversions were performed:

data item '_exptl_absorpt_correction_type' value 'Multi-scan' was
changed to 'multi-scan' in accordance with the built-in table derived
from the CIF Core dictionary named 'cif_core.dic' version 2.4.5 last
updated on 2014-11-21.

data item '_symmetry_cell_setting' value 'Monoclinic' was changed to
'monoclinic' in accordance with the built-in table derived from the
CIF Core dictionary named 'cif_core.dic' version 2.4.5 last updated
on 2014-11-21.

Automatic conversion script
Id: cif_fix_values 6909 2019-04-08 15:41:33Z antanas 
;
_cod_original_cell_volume 2432.8(11)
_cod_original_sg_symbol_H-M 'P2(1)/c  '
_cod_database_code 7235054

loop_
_symmetry_equiv_pos_as_xyz
'x, y, z'
'-x, y+1/2, -z+1/2'
'-x, -y, -z'
'x, -y-1/2, z-1/2'

loop_
_atom_site_label
_atom_site_type_symbol
_atom_site_fract_x
_atom_site_fract_y
_atom_site_fract_z
_atom_site_U_iso_or_equiv
_atom_site_adp_type
_atom_site_occupancy
_atom_site_symmetry_multiplicity
_atom_site_calc_flag
_atom_site_refinement_flags
_atom_site_disorder_assembly
_atom_site_disorder_group
N1 N 0.85402(5) 0.0713(2) 0.09766(13) 0.0620(5) Uani 1 1 d . . .
N2 N 0.47853(6) 0.8521(3) 0.12505(14) 0.0724(5) Uani 1 1 d . . .
C1 C 0.85561(7) -0.0675(3) 0.01919(16) 0.0576(5) Uani 1 1 d . . .
C2 C 0.88325(7) -0.2366(3) 0.0313(2) 0.0746(6) Uani 1 1 d . . .
H2 H 0.9014 -0.2621 0.0914 0.090 Uiso 1 1 calc R . .
C3 C 0.88378(9) -0.3709(3) -0.0479(3) 0.0879(8) Uani 1 1 d U . .
H3 H 0.9024 -0.4855 -0.0404 0.105 Uiso 1 1 calc R . .
C4 C 0.85683(10) -0.3320(4) -0.1357(2) 0.0921(8) Uani 1 1 d U . .
H4 H 0.8574 -0.4202 -0.1882 0.110 Uiso 1 1 calc R . .
C5 C 0.82956(9) -0.1680(4) -0.1469(2) 0.0872(7) Uani 1 1 d . . .
H5 H 0.8110 -0.1441 -0.2067 0.105 Uiso 1 1 calc R . .
C6 C 0.82879(8) -0.0349(3) -0.07056(17) 0.0696(6) Uani 1 1 d . . .
H6 H 0.8099 0.0787 -0.0796 0.084 Uiso 1 1 calc R . .
C7 C 0.89826(6) 0.1774(3) 0.12785(16) 0.0581(5) Uani 1 1 d . . .
C8 C 0.94036(7) 0.1765(3) 0.07138(18) 0.0729(6) Uani 1 1 d . . .
H8 H 0.9398 0.1061 0.0122 0.087 Uiso 1 1 calc R . .
C9 C 0.98303(8) 0.2795(4) 0.1027(2) 0.0920(8) Uani 1 1 d . . .
H9 H 1.0113 0.2757 0.0648 0.110 Uiso 1 1 calc R . .
C10 C 0.98466(9) 0.3868(4) 0.1881(3) 0.1007(9) Uani 1 1 d . . .
H10 H 1.0134 0.4587 0.2076 0.121 Uiso 1 1 calc R . .
C11 C 0.94328(9) 0.3873(3) 0.2450(2) 0.0857(7) Uani 1 1 d . . .
H11 H 0.9441 0.4586 0.3039 0.103 Uiso 1 1 calc R . .
C12 C 0.90041(8) 0.2830(3) 0.21546(17) 0.0681(6) Uani 1 1 d . . .
H12 H 0.8727 0.2837 0.2549 0.082 Uiso 1 1 calc R . .
C13 C 0.80477(6) 0.1385(3) 0.11900(14) 0.0530(5) Uani 1 1 d . . .
C14 C 0.76769(7) 0.0026(3) 0.13597(15) 0.0590(5) Uani 1 1 d . . .
H14 H 0.7762 -0.1287 0.1404 0.071 Uiso 1 1 calc R . .
C15 C 0.71842(7) 0.0585(3) 0.14637(14) 0.0561(5) Uani 1 1 d . . .
H15 H 0.6942 -0.0364 0.1570 0.067 Uiso 1 1 calc R . .
C16 C 0.70359(6) 0.2521(3) 0.14152(13) 0.0471(4) Uani 1 1 d . . .
C17 C 0.74152(7) 0.3880(3) 0.12842(14) 0.0570(5) Uani 1 1 d . . .
H17 H 0.7334 0.5197 0.1274 0.068 Uiso 1 1 calc R . .
C18 C 0.79113(7) 0.3325(3) 0.11682(15) 0.0587(5) Uani 1 1 d . . .
H18 H 0.8156 0.4271 0.1074 0.070 Uiso 1 1 calc R . .
C19 C 0.64964(6) 0.3102(3) 0.14341(13) 0.0458(4) Uani 1 1 d . . .
C20 C 0.61096(6) 0.1783(3) 0.11989(14) 0.0563(5) Uani 1 1 d . . .
H20 H 0.6193 0.0496 0.1068 0.068 Uiso 1 1 calc R . .
C21 C 0.56074(6) 0.2317(3) 0.11529(15) 0.0557(5) Uani 1 1 d . . .
H21 H 0.5360 0.1388 0.0990 0.067 Uiso 1 1 calc R . .
C22 C 0.54634(6) 0.4207(2) 0.13443(13) 0.0459(4) Uani 1 1 d . . .
C23 C 0.58465(7) 0.5534(3) 0.15886(15) 0.0581(5) Uani 1 1 d . . .
H23 H 0.5763 0.6821 0.1719 0.070 Uiso 1 1 calc R . .
C24 C 0.63488(7) 0.4980(3) 0.16424(15) 0.0596(5) Uani 1 1 d . . .
H24 H 0.6596 0.5899 0.1824 0.072 Uiso 1 1 calc R . .
C25 C 0.49226(6) 0.4809(2) 0.12772(13) 0.0462(4) Uani 1 1 d . . .
C26 C 0.48390(6) 0.6877(3) 0.12715(14) 0.0519(5) Uani 1 1 d . . .
C27 C 0.45302(6) 0.3559(3) 0.12082(13) 0.0508(5) Uani 1 1 d . . .
H27 H 0.4626 0.2255 0.1218 0.061 Uiso 1 1 calc R . .
C28 C 0.39808(6) 0.3864(2) 0.11206(13) 0.0474(5) Uani 1 1 d . . .
C29 C 0.37362(7) 0.5656(3) 0.11779(14) 0.0527(5) Uani 1 1 d . . .
H29 H 0.3923 0.6796 0.1276 0.063 Uiso 1 1 calc R . .
C30 C 0.32217(7) 0.5715(3) 0.10891(14) 0.0539(5) Uani 1 1 d . . .
C31 C 0.29207(7) 0.4104(3) 0.09586(15) 0.0617(5) Uani 1 1 d . . .
H31 H 0.2569 0.4206 0.0909 0.074 Uiso 1 1 calc R . .
C32 C 0.31562(7) 0.2338(3) 0.09040(16) 0.0672(6) Uani 1 1 d . . .
H32 H 0.2963 0.1213 0.0813 0.081 Uiso 1 1 calc R . .
C33 C 0.36792(7) 0.2211(3) 0.09821(15) 0.0598(5) Uani 1 1 d . . .
H33 H 0.3833 0.0998 0.0941 0.072 Uiso 1 1 calc R . .
F1 F 0.29897(4) 0.74833(16) 0.11394(10) 0.0787(4) Uani 1 1 d . . .

loop_
_atom_site_aniso_label
_atom_site_aniso_U_11
_atom_site_aniso_U_22
_atom_site_aniso_U_33
_atom_site_aniso_U_23
_atom_site_aniso_U_13
_atom_site_aniso_U_12
N1 0.0379(8) 0.0689(11) 0.0790(12) -0.0112(9) 0.0014(7) -0.0023(8)
N2 0.0646(11) 0.0450(11) 0.1070(16) -0.0058(10) 0.0020(9) -0.0044(9)
C1 0.0413(10) 0.0556(12) 0.0765(15) 0.0005(11) 0.0079(9) -0.0023(9)
C2 0.0557(12) 0.0674(15) 0.1016(19) 0.0162(14) 0.0110(11) 0.0052(11)
C3 0.0670(15) 0.0531(14) 0.147(3) -0.0028(17) 0.0343(16) 0.0052(12)
C4 0.0839(18) 0.0783(18) 0.116(2) -0.0231(17) 0.0217(16) -0.0125(15)
C5 0.0857(17) 0.0895(18) 0.0863(19) -0.0188(15) 0.0029(13) -0.0072(15)
C6 0.0614(13) 0.0638(14) 0.0830(17) -0.0025(12) -0.0004(11) -0.0004(11)
C7 0.0414(10) 0.0601(12) 0.0718(15) 0.0109(11) -0.0053(9) -0.0029(9)
C8 0.0478(12) 0.0817(15) 0.0893(17) 0.0042(13) 0.0054(11) -0.0052(11)
C9 0.0460(13) 0.097(2) 0.134(3) 0.0061(18) 0.0123(13) -0.0124(12)
C10 0.0553(15) 0.0858(19) 0.158(3) -0.0007(19) -0.0168(16) -0.0179(13)
C11 0.0662(15) 0.0845(17) 0.103(2) -0.0071(14) -0.0201(13) -0.0075(13)
C12 0.0561(12) 0.0680(14) 0.0790(16) 0.0006(12) -0.0049(10) -0.0041(10)
C13 0.0414(10) 0.0571(12) 0.0601(13) -0.0012(9) -0.0012(8) -0.0037(9)
C14 0.0472(11) 0.0505(11) 0.0791(15) 0.0037(10) 0.0023(9) -0.0021(9)
C15 0.0461(11) 0.0517(12) 0.0707(14) 0.0024(10) 0.0041(9) -0.0089(9)
C16 0.0435(10) 0.0509(11) 0.0465(11) 0.0007(9) -0.0006(8) -0.0056(8)
C17 0.0477(11) 0.0507(11) 0.0721(14) 0.0009(10) -0.0009(9) -0.0049(9)
C18 0.0423(10) 0.0574(12) 0.0758(15) 0.0050(10) -0.0015(9) -0.0114(9)
C19 0.0427(9) 0.0487(11) 0.0456(11) 0.0006(8) 0.0001(8) -0.0039(8)
C20 0.0462(11) 0.0429(10) 0.0792(15) -0.0024(10) -0.0011(9) -0.0021(9)
C21 0.0424(10) 0.0453(11) 0.0788(15) -0.0012(10) -0.0016(9) -0.0079(8)
C22 0.0445(10) 0.0443(10) 0.0484(11) 0.0012(8) -0.0011(8) -0.0034(8)
C23 0.0499(11) 0.0474(11) 0.0764(14) -0.0113(10) -0.0019(9) -0.0013(9)
C24 0.0463(11) 0.0539(12) 0.0778(15) -0.0120(10) -0.0027(9) -0.0094(9)
C25 0.0485(10) 0.0417(10) 0.0480(11) -0.0005(8) -0.0011(8) -0.0004(8)
C26 0.0450(10) 0.0496(13) 0.0607(13) -0.0036(9) -0.0010(8) -0.0062(9)
C27 0.0467(10) 0.0400(10) 0.0650(13) 0.0015(9) -0.0015(8) 0.0008(8)
C28 0.0454(10) 0.0428(11) 0.0533(12) 0.0057(8) -0.0034(8) -0.0006(8)
C29 0.0488(11) 0.0467(11) 0.0622(13) 0.0017(9) -0.0006(8) -0.0031(9)
C30 0.0528(11) 0.0509(12) 0.0578(13) 0.0048(9) 0.0016(9) 0.0081(9)
C31 0.0458(10) 0.0671(14) 0.0714(14) 0.0098(11) -0.0023(9) -0.0009(10)
C32 0.0516(12) 0.0581(13) 0.0903(17) 0.0064(11) -0.0082(10) -0.0106(10)
C33 0.0550(11) 0.0464(11) 0.0770(15) 0.0024(10) -0.0048(10) -0.0022(9)
F1 0.0655(7) 0.0643(8) 0.1060(10) 0.0002(7) 0.0026(6) 0.0182(6)

loop_
_atom_type_symbol
_atom_type_description
_atom_type_scat_dispersion_real
_atom_type_scat_dispersion_imag
_atom_type_scat_source
C C 0.0033 0.0016 'International Tables Vol C Tables 4.2.6.8 and 6.1.1.4'
H H 0.0000 0.0000 'International Tables Vol C Tables 4.2.6.8 and 6.1.1.4'
N N 0.0061 0.0033 'International Tables Vol C Tables 4.2.6.8 and 6.1.1.4'
F F 0.0171 0.0103 'International Tables Vol C Tables 4.2.6.8 and 6.1.1.4'

loop_
_geom_angle_atom_site_label_1
_geom_angle_atom_site_label_2
_geom_angle_atom_site_label_3
_geom_angle
_geom_angle_site_symmetry_1
_geom_angle_site_symmetry_3
C7 N1 C1 119.74(15) . .
C7 N1 C13 121.55(16) . .
C1 N1 C13 115.69(14) . .
C2 C1 C6 118.8(2) . .
C2 C1 N1 121.1(2) . .
C6 C1 N1 120.15(18) . .
C1 C2 C3 119.5(2) . .
C1 C2 H2 120.3 . .
C3 C2 H2 120.3 . .
C4 C3 C2 119.7(2) . .
C4 C3 H3 120.1 . .
C2 C3 H3 120.1 . .
C5 C4 C3 120.6(3) . .
C5 C4 H4 119.7 . .
C3 C4 H4 119.7 . .
C4 C5 C6 120.5(3) . .
C4 C5 H5 119.8 . .
C6 C5 H5 119.8 . .
C5 C6 C1 120.9(2) . .
C5 C6 H6 119.5 . .
C1 C6 H6 119.5 . .
C12 C7 C8 118.46(19) . .
C12 C7 N1 120.36(17) . .
C8 C7 N1 121.2(2) . .
C9 C8 C7 120.1(2) . .
C9 C8 H8 120.0 . .
C7 C8 H8 120.0 . .
C10 C9 C8 121.3(2) . .
C10 C9 H9 119.3 . .
C8 C9 H9 119.3 . .
C9 C10 C11 119.0(2) . .
C9 C10 H10 120.5 . .
C11 C10 H10 120.5 . .
C10 C11 C12 120.5(2) . .
C10 C11 H11 119.7 . .
C12 C11 H11 119.7 . .
C11 C12 C7 120.6(2) . .
C11 C12 H12 119.7 . .
C7 C12 H12 119.7 . .
C18 C13 C14 117.95(16) . .
C18 C13 N1 123.28(16) . .
C14 C13 N1 118.61(16) . .
C15 C14 C13 120.93(18) . .
C15 C14 H14 119.5 . .
C13 C14 H14 119.5 . .
C14 C15 C16 122.05(17) . .
C14 C15 H15 119.0 . .
C16 C15 H15 119.0 . .
C15 C16 C17 116.49(16) . .
C15 C16 C19 121.78(15) . .
C17 C16 C19 121.60(16) . .
C18 C17 C16 121.74(18) . .
C18 C17 H17 119.1 . .
C16 C17 H17 119.1 . .
C13 C18 C17 120.76(17) . .
C13 C18 H18 119.6 . .
C17 C18 H18 119.6 . .
C24 C19 C20 116.27(15) . .
C24 C19 C16 122.60(15) . .
C20 C19 C16 121.08(16) . .
C21 C20 C19 122.12(17) . .
C21 C20 H20 118.9 . .
C19 C20 H20 118.9 . .
C20 C21 C22 121.23(17) . .
C20 C21 H21 119.4 . .
C22 C21 H21 119.4 . .
C21 C22 C23 117.15(16) . .
C21 C22 C25 121.68(15) . .
C23 C22 C25 121.16(16) . .
C24 C23 C22 121.19(17) . .
C24 C23 H23 119.4 . .
C22 C23 H23 119.4 . .
C23 C24 C19 122.02(17) . .
C23 C24 H24 119.0 . .
C19 C24 H24 119.0 . .
C27 C25 C26 120.83(15) . .
C27 C25 C22 124.16(15) . .
C26 C25 C22 115.00(15) . .
N2 C26 C25 177.9(2) . .
C25 C27 C28 132.12(17) . .
C25 C27 H27 113.9 . .
C28 C27 H27 113.9 . .
C33 C28 C29 117.58(16) . .
C33 C28 C27 116.80(16) . .
C29 C28 C27 125.62(16) . .
C30 C29 C28 119.09(17) . .
C30 C29 H29 120.5 . .
C28 C29 H29 120.5 . .
C29 C30 F1 118.20(17) . .
C29 C30 C31 123.98(18) . .
F1 C30 C31 117.81(16) . .
C32 C31 C30 117.45(18) . .
C32 C31 H31 121.3 . .
C30 C31 H31 121.3 . .
C31 C32 C33 120.54(19) . .
C31 C32 H32 119.7 . .
C33 C32 H32 119.7 . .
C32 C33 C28 121.35(18) . .
C32 C33 H33 119.3 . .
C28 C33 H33 119.3 . .

loop_
_geom_bond_atom_site_label_1
_geom_bond_atom_site_label_2
_geom_bond_distance
_geom_bond_site_symmetry_2
N1 C7 1.416(2) .
N1 C1 1.423(2) .
N1 C13 1.426(2) .
N2 C26 1.138(2) .
C1 C2 1.377(3) .
C1 C6 1.380(3) .
C2 C3 1.408(3) .
C2 H2 0.9300 .
C3 C4 1.367(4) .
C3 H3 0.9300 .
C4 C5 1.341(3) .
C4 H4 0.9300 .
C5 C6 1.375(3) .
C5 H5 0.9300 .
C6 H6 0.9300 .
C7 C12 1.380(3) .
C7 C8 1.384(3) .
C8 C9 1.375(3) .
C8 H8 0.9300 .
C9 C10 1.362(4) .
C9 H9 0.9300 .
C10 C11 1.371(4) .
C10 H10 0.9300 .
C11 C12 1.378(3) .
C11 H11 0.9300 .
C12 H12 0.9300 .
C13 C18 1.380(3) .
C13 C14 1.382(2) .
C14 C15 1.373(2) .
C14 H14 0.9300 .
C15 C16 1.387(2) .
C15 H15 0.9300 .
C16 C17 1.388(2) .
C16 C19 1.482(2) .
C17 C18 1.383(2) .
C17 H17 0.9300 .
C18 H18 0.9300 .
C19 C24 1.380(2) .
C19 C20 1.388(2) .
C20 C21 1.375(2) .
C20 H20 0.9300 .
C21 C22 1.381(2) .
C21 H21 0.9300 .
C22 C23 1.387(2) .
C22 C25 1.485(2) .
C23 C24 1.379(2) .
C23 H23 0.9300 .
C24 H24 0.9300 .
C25 C27 1.345(2) .
C25 C26 1.437(3) .
C27 C28 1.465(2) .
C27 H27 0.9300 .
C28 C33 1.393(2) .
C28 C29 1.394(2) .
C29 C30 1.358(2) .
C29 H29 0.9300 .
C30 F1 1.364(2) .
C30 C31 1.367(3) .
C31 C32 1.367(3) .
C31 H31 0.9300 .
C32 C33 1.382(3) .
C32 H32 0.9300 .
C33 H33 0.9300 .

loop_
_geom_torsion_atom_site_label_1
_geom_torsion_atom_site_label_2
_geom_torsion_atom_site_label_3
_geom_torsion_atom_site_label_4
_geom_torsion
_geom_torsion_site_symmetry_1
_geom_torsion_site_symmetry_2
_geom_torsion_site_symmetry_3
_geom_torsion_site_symmetry_4
C7 N1 C1 C2 68.0(2) . . . .
C13 N1 C1 C2 -131.33(18) . . . .
C7 N1 C1 C6 -112.7(2) . . . .
C13 N1 C1 C6 48.0(2) . . . .
C6 C1 C2 C3 0.5(3) . . . .
N1 C1 C2 C3 179.77(17) . . . .
C1 C2 C3 C4 -0.1(3) . . . .
C2 C3 C4 C5 -0.5(4) . . . .
C3 C4 C5 C6 0.8(4) . . . .
C4 C5 C6 C1 -0.5(3) . . . .
C2 C1 C6 C5 -0.2(3) . . . .
N1 C1 C6 C5 -179.48(17) . . . .
C1 N1 C7 C12 -167.19(18) . . . .
C13 N1 C7 C12 33.3(3) . . . .
C1 N1 C7 C8 12.1(3) . . . .
C13 N1 C7 C8 -147.41(19) . . . .
C12 C7 C8 C9 -0.2(3) . . . .
N1 C7 C8 C9 -179.5(2) . . . .
C7 C8 C9 C10 -1.3(4) . . . .
C8 C9 C10 C11 1.8(4) . . . .
C9 C10 C11 C12 -0.9(4) . . . .
C10 C11 C12 C7 -0.5(3) . . . .
C8 C7 C12 C11 1.0(3) . . . .
N1 C7 C12 C11 -179.69(18) . . . .
C7 N1 C13 C18 37.1(3) . . . .
C1 N1 C13 C18 -123.1(2) . . . .
C7 N1 C13 C14 -147.51(18) . . . .
C1 N1 C13 C14 52.2(2) . . . .
C18 C13 C14 C15 2.5(3) . . . .
N1 C13 C14 C15 -173.06(18) . . . .
C13 C14 C15 C16 -0.7(3) . . . .
C14 C15 C16 C17 -1.8(3) . . . .
C14 C15 C16 C19 174.23(17) . . . .
C15 C16 C17 C18 2.5(3) . . . .
C19 C16 C17 C18 -173.54(17) . . . .
C14 C13 C18 C17 -1.8(3) . . . .
N1 C13 C18 C17 173.54(18) . . . .
C16 C17 C18 C13 -0.7(3) . . . .
C15 C16 C19 C24 162.98(19) . . . .
C17 C16 C19 C24 -21.2(3) . . . .
C15 C16 C19 C20 -19.8(3) . . . .
C17 C16 C19 C20 156.07(18) . . . .
C24 C19 C20 C21 1.4(3) . . . .
C16 C19 C20 C21 -176.01(17) . . . .
C19 C20 C21 C22 -0.3(3) . . . .
C20 C21 C22 C23 -0.3(3) . . . .
C20 C21 C22 C25 178.77(16) . . . .
C21 C22 C23 C24 -0.3(3) . . . .
C25 C22 C23 C24 -179.41(17) . . . .
C22 C23 C24 C19 1.6(3) . . . .
C20 C19 C24 C23 -2.1(3) . . . .
C16 C19 C24 C23 175.32(17) . . . .
C21 C22 C25 C27 12.4(3) . . . .
C23 C22 C25 C27 -168.54(18) . . . .
C21 C22 C25 C26 -166.43(18) . . . .
C23 C22 C25 C26 12.6(2) . . . .
C27 C25 C26 N2 -143(6) . . . .
C22 C25 C26 N2 36(6) . . . .
C26 C25 C27 C28 -0.1(3) . . . .
C22 C25 C27 C28 -178.89(17) . . . .
C25 C27 C28 C33 174.90(19) . . . .
C25 C27 C28 C29 -6.1(3) . . . .
C33 C28 C29 C30 -0.5(3) . . . .
C27 C28 C29 C30 -179.59(16) . . . .
C28 C29 C30 F1 -179.49(16) . . . .
C28 C29 C30 C31 1.0(3) . . . .
C29 C30 C31 C32 -0.8(3) . . . .
F1 C30 C31 C32 179.68(17) . . . .
C30 C31 C32 C33 0.2(3) . . . .
C31 C32 C33 C28 0.2(3) . . . .
C29 C28 C33 C32 0.0(3) . . . .
C27 C28 C33 C32 179.13(17) . . . .
